data_1525254
loop_
_publ_author_name
'Shevchenko, I.P.'
'Markiv, V.Ya.'
'Yarmolyuk, Ya.P.'
'Grin', Yu.'
'Fedorchuk, A.A.'

_publ_section_title
;
 Phase equilibria and crystalline structure of compounds in the system
 Ho-Cu-Ga
;
_journal_name_full 'Izvestiya Akademii Nauk SSSR, Metally'
_journal_page_first 214
_journal_page_last 217
_journal_volume 1989
_journal_year 1989
_chemical_formula_sum 'Cu8.84 Ga8.16 Ho2'
_chemical_name_systematic '(Cu8.84 Ga8.16) Ho2'
_space_group_IT_number 166
_symmetry_space_group_name_Hall '-R 3 2"'
_symmetry_space_group_name_H-M 'R -3 m :H'
_cell_angle_alpha 90
_cell_angle_beta 90
_cell_angle_gamma 120
_cell_formula_units_Z 3
_cell_length_a 8.755
_cell_length_b 8.755
_cell_length_c 12.758
_cell_volume 846.887
_citation_journal_id_ASTM IZNMAQ
_cod_data_source_file Shevchenko_IZNMAQ_1989_1429.cif
_cod_data_source_block Cu8.84Ga8.16Ho2
_cod_original_cell_volume 846.8871
_cod_database_code 1525254

loop_
_symmetry_equiv_pos_as_xyz
x,y,z
-y,x-y,z
-x+y,-x,z
y,x,-z
-x,-x+y,-z
x-y,-y,-z
-x,-y,-z
y,-x+y,-z
x-y,x,-z
-y,-x,z
x,x-y,z
-x+y,y,z
x+2/3,y+1/3,z+1/3
-y+2/3,x-y+1/3,z+1/3
-x+y+2/3,-x+1/3,z+1/3
y+2/3,x+1/3,-z+1/3
-x+2/3,-x+y+1/3,-z+1/3
x-y+2/3,-y+1/3,-z+1/3
-x+2/3,-y+1/3,-z+1/3
y+2/3,-x+y+1/3,-z+1/3
x-y+2/3,x+1/3,-z+1/3
-y+2/3,-x+1/3,z+1/3
x+2/3,x-y+1/3,z+1/3
-x+y+2/3,y+1/3,z+1/3
x+1/3,y+2/3,z+2/3
-y+1/3,x-y+2/3,z+2/3
-x+y+1/3,-x+2/3,z+2/3
y+1/3,x+2/3,-z+2/3
-x+1/3,-x+y+2/3,-z+2/3
x-y+1/3,-y+2/3,-z+2/3
-x+1/3,-y+2/3,-z+2/3
y+1/3,-x+y+2/3,-z+2/3
x-y+1/3,x+2/3,-z+2/3
-y+1/3,-x+2/3,z+2/3
x+1/3,x-y+2/3,z+2/3
-x+y+1/3,y+2/3,z+2/3

loop_
_atom_site_label
_atom_site_type_symbol
_atom_site_fract_x
_atom_site_fract_y
_atom_site_fract_z
_atom_site_occupancy
_atom_site_U_iso_or_equiv
Ga2 Ga 0.5 0 0.5 0.48 0.0
Cu3 Cu 0.316 0 0 0.52 0.0
Cu1 Cu 0 0 0.092 0.52 0.0
Cu4 Cu 0.494 0.506 0.158 0.52 0.0
Cu2 Cu 0.5 0 0.5 0.52 0.0
Ga1 Ga 0 0 0.092 0.48 0.0
Ho1 Ho 0 0 0.336 1 0.0
Ga3 Ga 0.316 0 0 0.48 0.0
Ga4 Ga 0.494 0.506 0.158 0.48 0.0
